data_4320040
loop_
_publ_author_name
'Christelle Rivi\`ere'
'Martine Nierlich'
'Michel Ephritikhine'
'Charles Madic'

_publ_contact_author_address
;
      CEA/Saclay, SCM 
      B\^at. 125
      91191 Gif-sur-Yvette Cedex
      France
;
_publ_contact_author_email nierlich@drecam.cea.fr
_publ_contact_author_fax '01 69 08 66 40'
_publ_contact_author_name ' Nierlich Martine'
_publ_contact_author_phone '01 69 08 32 22'
_publ_section_title
;
 Complexation Studies of Iodides of Trivalent Uranium and Lanthanides (Ce
 and Nd) with 2,2'-Bipyridine in Anhydrous Pyridine Solutions
;
_journal_name_full 'Inorganic Chemistry'
_journal_page_first 4428
_journal_page_last 4435
_journal_paper_doi 10.1021/ic001411j
_journal_volume 40
_journal_year 2001
_chemical_formula_moiety
;
C50 H42 Ce2 I6 N10, 2.5(N C5 H5), 0.5(N2 C10 H8)
;
_chemical_formula_sum 'C67.5 H58.5 Ce2 I6 N13.5'
_chemical_formula_weight 2100.42
_chemical_name_systematic
; 
 ? 
;
_space_group_IT_number 14
_symmetry_cell_setting monoclinic
_symmetry_space_group_name_Hall '-P 2ybc'
_symmetry_space_group_name_H-M 'P 1 21/c 1'
_atom_sites_solution_hydrogens geom
_atom_sites_solution_primary direct
_atom_sites_solution_secondary difmap
_audit_creation_method SHELXL
_cell_angle_alpha 90.00
_cell_angle_beta 96.03(3)
_cell_angle_gamma 90.00
_cell_formula_units_Z 4
_cell_length_a 14.182(3)
_cell_length_b 20.779(4)
_cell_length_c 23.992(5)
_cell_measurement_reflns_used 43453
_cell_measurement_temperature 123(2)
_cell_measurement_theta_max 25
_cell_measurement_theta_min 2
_cell_volume 7031(3)
_computing_cell_refinement 'DENZO(Otwinowski& Minor,1997)'
_computing_data_collection 'DENZO(Otwinowski& Minor,1997)'
_computing_data_reduction 'DENZO(Otwinowski& Minor,1997)'
_computing_molecular_graphics 'SHELXTL (Sheldrick,1997)'
_computing_publication_material 'SHELXTL (Sheldrick,1997)'
_computing_structure_refinement 'SHELXL-93 (Sheldrick, 1990)'
_computing_structure_solution 'SHELXS-86 (Sheldrick, 1990)'
_diffrn_ambient_temperature 293(2)
_diffrn_measured_fraction_theta_full 0.986
_diffrn_measured_fraction_theta_max 0.986
_diffrn_measurement_device 'Nonius Kappa CCD diffractometer'
_diffrn_measurement_method '\f rotation scans with 2\%steps'
_diffrn_radiation_monochromator graphite
_diffrn_radiation_source 'fine-focus sealed tube'
_diffrn_radiation_type MoK\a
_diffrn_radiation_wavelength 0.71073
_diffrn_reflns_av_R_equivalents 0.045
_diffrn_reflns_av_sigmaI/netI 0.0382
_diffrn_reflns_limit_h_max 16
_diffrn_reflns_limit_h_min 0
_diffrn_reflns_limit_k_max 24
_diffrn_reflns_limit_k_min 0
_diffrn_reflns_limit_l_max 27
_diffrn_reflns_limit_l_min -28
_diffrn_reflns_number 43453
_diffrn_reflns_theta_full 24.73
_diffrn_reflns_theta_max 24.73
_diffrn_reflns_theta_min 2.53
_diffrn_standards_number none
_exptl_absorpt_coefficient_mu 3.963
_exptl_absorpt_correction_type none
_exptl_crystal_colour yellow
_exptl_crystal_density_diffrn 1.984
_exptl_crystal_density_meas ?
_exptl_crystal_description irregular
_exptl_crystal_F_000 3968
_exptl_crystal_size_max 0.150
_exptl_crystal_size_mid 0.150
_exptl_crystal_size_min 0.100
_refine_diff_density_max 0.639
_refine_diff_density_min -0.958
_refine_diff_density_rms 0.119
_refine_ls_extinction_method none
_refine_ls_goodness_of_fit_all 1.039
_refine_ls_goodness_of_fit_obs 1.039
_refine_ls_matrix_type full
_refine_ls_number_parameters 802
_refine_ls_number_reflns 11852
_refine_ls_number_restraints 0
_refine_ls_restrained_S_all 1.093
_refine_ls_restrained_S_obs 1.055
_refine_ls_R_factor_all 0.0478
_refine_ls_R_factor_obs 0.0320
_refine_ls_shift/esd_max 0.008
_refine_ls_shift/esd_mean 0.000
_refine_ls_structure_factor_coef Fsqd
_refine_ls_weighting_details 'w=1/[\s^2^(Fo^2^)+(0.0164P)^2^+23.7247P] where P=(Fo^2^+2Fc^2^)/3'
_refine_ls_weighting_scheme calc
_refine_ls_wR_factor_all 0.0693
_refine_ls_wR_factor_obs 0.0628
_reflns_number_observed 9454
_reflns_number_total 11915
_reflns_observed_criterion >2sigma(I)
_cod_data_source_file ic001411j_2.cif
_cod_data_source_block Ce
_cod_depositor_comments
;
The following automatic conversions were performed:

'_exptl_crystal_density_meas' value 'none' was changed to '?' - the
value is perceived as not measured.

Automatic conversion script
Id: cif_fix_values 3008 2015-01-20 13:52:24Z robertas 

The following automatic conversions were performed:

'_refine_ls_weighting_scheme' value 'calc
w=1/[\s^2^(Fo^2^)+(0.0164P)^2^+23.7247P] where P=(Fo^2^+2Fc^2^)/3'
was changed to 'calc'. New tag '_refine_ls_weighting_details' was
created. The value of the new tag was set to
'w=1/[\s^2^(Fo^2^)+(0.0164P)^2^+23.7247P] where P=(Fo^2^+2Fc^2^)/3'.

Automatic conversion script
Id: cif_fix_values 3143 2015-03-26 13:38:13Z robertas 
;
_cod_original_cell_volume 7031.0(24)
_cod_original_formula_sum 'C67.50 H58.50 Ce2 I6 N13.50'
_cod_database_code 4320040

loop_
_symmetry_equiv_pos_as_xyz
'x, y, z'
'-x, y+1/2, -z+1/2'
'-x, -y, -z'
'x, -y-1/2, z-1/2'

loop_
_atom_site_label
_atom_site_type_symbol
_atom_site_fract_x
_atom_site_fract_y
_atom_site_fract_z
_atom_site_U_iso_or_equiv
_atom_site_adp_type
_atom_site_occupancy
_atom_site_symmetry_multiplicity
_atom_site_calc_flag
_atom_site_refinement_flags
_atom_site_disorder_assembly
_atom_site_disorder_group
Ce1 Ce -1.001541(18) 0.417700(13) 0.173790(11) 0.01537(7) Uani 1 1 d . . .
Ce2 Ce -0.515711(18) 1.083254(13) 0.177525(11) 0.01523(7) Uani 1 1 d . . .
I1 I -0.90982(2) 0.489430(15) 0.284428(13) 0.02101(8) Uani 1 1 d . . .
I2 I -1.00776(2) 0.302456(15) 0.083302(13) 0.02215(8) Uani 1 1 d . . .
I3 I -1.00274(2) 0.300779(15) 0.264240(14) 0.02334(8) Uani 1 1 d . . .
I4 I -0.42674(2) 1.008549(16) 0.288560(13) 0.02199(8) Uani 1 1 d . . .
I5 I -0.51564(2) 1.201079(15) 0.091391(14) 0.02264(8) Uani 1 1 d . . .
I6 I -0.51226(2) 1.194320(16) 0.273307(14) 0.02542(9) Uani 1 1 d . . .
N1 N -0.9207(3) 0.51545(19) 0.12478(17) 0.0204(9) Uani 1 1 d . . .
N2 N -1.0866(3) 0.46568(19) 0.07622(17) 0.0202(9) Uani 1 1 d . . .
N3 N -1.1176(3) 0.51586(18) 0.18769(16) 0.0180(9) Uani 1 1 d . . .
N4 N -1.1841(3) 0.39368(19) 0.17479(17) 0.0198(9) Uani 1 1 d . . .
N5 N -0.8199(3) 0.38173(19) 0.17881(18) 0.0236(10) Uani 1 1 d . . .
N6 N -0.6055(3) 1.04343(19) 0.07815(17) 0.0196(9) Uani 1 1 d . . .
N7 N -0.4421(3) 0.98801(19) 0.12377(17) 0.0220(9) Uani 1 1 d . . .
N8 N -0.6319(3) 0.98248(19) 0.18708(16) 0.0193(9) Uani 1 1 d . . .
N9 N -0.6980(3) 1.10418(19) 0.17956(17) 0.0199(9) Uani 1 1 d . . .
N10 N -0.3322(3) 1.11602(19) 0.17992(17) 0.0198(9) Uani 1 1 d . . .
N11 N -0.7535(5) 0.2581(3) -0.1137(3) 0.0608(17) Uani 1 1 d . . .
N12 N -0.2689(4) 1.2100(3) -0.0071(2) 0.0454(14) Uani 1 1 d . . .
N13 N -0.0462(3) 1.0782(2) 0.01623(19) 0.0319(11) Uani 1 1 d . . .
C1 C -0.8335(3) 0.5361(2) 0.1440(2) 0.0222(11) Uani 1 1 d . . .
H1A H -0.7990 0.5123 0.1719 0.027 Uiso 1 1 calc R . .
C2 C -0.7922(4) 0.5911(2) 0.1246(2) 0.0238(11) Uani 1 1 d . . .
H2A H -0.7310 0.6031 0.1385 0.029 Uiso 1 1 calc R . .
C3 C -0.8439(4) 0.6275(3) 0.0842(2) 0.0301(13) Uani 1 1 d . . .
H3A H -0.8188 0.6652 0.0710 0.036 Uiso 1 1 calc R . .
C4 C -0.9335(4) 0.6073(3) 0.0636(2) 0.0273(12) Uani 1 1 d . . .
H4A H -0.9694 0.6312 0.0363 0.033 Uiso 1 1 calc R . .
C5 C -0.9700(3) 0.5505(2) 0.0842(2) 0.0207(11) Uani 1 1 d . . .
C6 C -1.0654(3) 0.5266(2) 0.0615(2) 0.0220(11) Uani 1 1 d . . .
C7 C -1.1289(4) 0.5641(3) 0.0277(2) 0.0356(14) Uani 1 1 d . . .
H7A H -1.1131 0.6059 0.0184 0.043 Uiso 1 1 calc R . .
C8 C -1.2159(4) 0.5384(3) 0.0079(3) 0.0376(15) Uani 1 1 d . . .
H8A H -1.2606 0.5635 -0.0133 0.045 Uiso 1 1 calc R . .
C9 C -1.2359(4) 0.4756(3) 0.0199(2) 0.0289(12) Uani 1 1 d . . .
H9A H -1.2928 0.4567 0.0056 0.035 Uiso 1 1 calc R . .
C10 C -1.1694(4) 0.4414(2) 0.0537(2) 0.0231(11) Uani 1 1 d . . .
H10A H -1.1827 0.3986 0.0614 0.028 Uiso 1 1 calc R . .
C11 C -1.0836(4) 0.5762(2) 0.1966(2) 0.0209(11) Uani 1 1 d . . .
H11B H -1.0183 0.5822 0.2005 0.025 Uiso 1 1 calc R . .
C12 C -1.1408(4) 0.6290(2) 0.2003(2) 0.0255(12) Uani 1 1 d . . .
H12B H -1.1145 0.6698 0.2060 0.031 Uiso 1 1 calc R . .
C13 C -1.2383(4) 0.6208(2) 0.1955(2) 0.0268(12) Uani 1 1 d . . .
H13B H -1.2783 0.6558 0.1984 0.032 Uiso 1 1 calc R . .
C14 C -1.2751(4) 0.5600(2) 0.1863(2) 0.0243(12) Uani 1 1 d . . .
H14A H -1.3404 0.5534 0.1829 0.029 Uiso 1 1 calc R . .
C15 C -1.2133(3) 0.5084(2) 0.18210(19) 0.0194(10) Uani 1 1 d . . .
C16 C -1.2497(3) 0.4415(2) 0.17240(19) 0.0181(10) Uani 1 1 d . . .
C17 C -1.3465(3) 0.4281(3) 0.1623(2) 0.0253(12) Uani 1 1 d . . .
H17A H -1.3907 0.4613 0.1603 0.030 Uiso 1 1 calc R . .
C18 C -1.3758(3) 0.3652(3) 0.1554(2) 0.0276(12) Uani 1 1 d . . .
H18A H -1.4400 0.3556 0.1480 0.033 Uiso 1 1 calc R . .
C19 C -1.3096(3) 0.3166(2) 0.1595(2) 0.0227(11) Uani 1 1 d . . .
H19A H -1.3281 0.2737 0.1561 0.027 Uiso 1 1 calc R . .
C20 C -1.2152(4) 0.3330(2) 0.1687(2) 0.0218(11) Uani 1 1 d . . .
H20A H -1.1705 0.3001 0.1707 0.026 Uiso 1 1 calc R . .
C21 C -0.7744(4) 0.3766(2) 0.1324(2) 0.0245(11) Uani 1 1 d . . .
H21A H -0.8050 0.3918 0.0988 0.029 Uiso 1 1 calc R . .
C22 C -0.6856(4) 0.3503(2) 0.1319(2) 0.0266(12) Uani 1 1 d . . .
H22A H -0.6569 0.3480 0.0988 0.032 Uiso 1 1 calc R . .
C23 C -0.6399(4) 0.3273(2) 0.1817(2) 0.0250(12) Uani 1 1 d . . .
H23A H -0.5801 0.3087 0.1825 0.030 Uiso 1 1 calc R . .
C24 C -0.6836(4) 0.3323(2) 0.2300(2) 0.0276(12) Uani 1 1 d . . .
H24A H -0.6542 0.3173 0.2640 0.033 Uiso 1 1 calc R . .
C25 C -0.7728(3) 0.3601(2) 0.2265(2) 0.0239(11) Uani 1 1 d . . .
H25A H -0.8018 0.3640 0.2594 0.029 Uiso 1 1 calc R . .
C26 C -0.6860(3) 1.0718(3) 0.0563(2) 0.0249(12) Uani 1 1 d . . .
H26A H -0.6995 1.1128 0.0687 0.030 Uiso 1 1 calc R . .
C27 C -0.7500(4) 1.0435(3) 0.0163(2) 0.0341(14) Uani 1 1 d . . .
H27A H -0.8052 1.0649 0.0025 0.041 Uiso 1 1 calc R . .
C28 C -0.7304(4) 0.9834(3) -0.0024(2) 0.0381(15) Uani 1 1 d . . .
H28A H -0.7736 0.9623 -0.0280 0.046 Uiso 1 1 calc R . .
C29 C -0.6457(4) 0.9542(3) 0.0171(2) 0.0338(14) Uani 1 1 d . . .
H29A H -0.6299 0.9141 0.0034 0.041 Uiso 1 1 calc R . .
C30 C -0.5838(4) 0.9855(2) 0.0576(2) 0.0231(11) Uani 1 1 d . . .
C31 C -0.4911(4) 0.9573(2) 0.0795(2) 0.0219(11) Uani 1 1 d . . .
C32 C -0.4548(4) 0.9030(2) 0.0553(2) 0.0309(13) Uani 1 1 d . . .
H32A H -0.4891 0.8827 0.0251 0.037 Uiso 1 1 calc R . .
C33 C -0.3677(4) 0.8799(3) 0.0765(2) 0.0360(14) Uani 1 1 d . . .
H33A H -0.3424 0.8439 0.0605 0.043 Uiso 1 1 calc R . .
C34 C -0.3180(4) 0.9097(3) 0.1210(2) 0.0310(13) Uani 1 1 d . . .
H34A H -0.2592 0.8942 0.1359 0.037 Uiso 1 1 calc R . .
C35 C -0.3575(4) 0.9639(2) 0.1437(2) 0.0243(11) Uani 1 1 d . . .
H35A H -0.3236 0.9843 0.1740 0.029 Uiso 1 1 calc R . .
C36 C -0.5972(4) 0.9222(2) 0.1961(2) 0.0236(11) Uani 1 1 d . . .
H36A H -0.5317 0.9168 0.1999 0.028 Uiso 1 1 calc R . .
C37 C -0.6533(4) 0.8685(3) 0.2000(2) 0.0257(12) Uani 1 1 d . . .
H37A H -0.6266 0.8279 0.2059 0.031 Uiso 1 1 calc R . .
C38 C -0.7510(4) 0.8769(3) 0.1947(2) 0.0297(13) Uani 1 1 d . . .
H38A H -0.7909 0.8418 0.1971 0.036 Uiso 1 1 calc R . .
C39 C -0.7886(4) 0.9379(2) 0.1858(2) 0.0261(12) Uani 1 1 d . . .
H39A H -0.8539 0.9443 0.1828 0.031 Uiso 1 1 calc R . .
C40 C -0.7269(3) 0.9902(2) 0.1815(2) 0.0202(11) Uani 1 1 d . . .
C41 C -0.7625(3) 1.0565(2) 0.1729(2) 0.0193(11) Uani 1 1 d . . .
C42 C -0.8577(3) 1.0701(3) 0.1564(2) 0.0247(12) Uani 1 1 d . . .
H42A H -0.9014 1.0368 0.1512 0.030 Uiso 1 1 calc R . .
C43 C -0.8872(4) 1.1328(3) 0.1479(2) 0.0322(13) Uani 1 1 d . . .
H43A H -0.9505 1.1419 0.1363 0.039 Uiso 1 1 calc R . .
C44 C -0.8216(4) 1.1821(3) 0.1567(2) 0.0289(12) Uani 1 1 d . . .
H44A H -0.8399 1.2249 0.1520 0.035 Uiso 1 1 calc R . .
C45 C -0.7281(3) 1.1656(2) 0.1726(2) 0.0221(11) Uani 1 1 d . . .
H45A H -0.6838 1.1984 0.1788 0.027 Uiso 1 1 calc R . .
C46 C -0.2903(3) 1.1200(2) 0.1323(2) 0.0233(11) Uani 1 1 d . . .
H46A H -0.3234 1.1047 0.0994 0.028 Uiso 1 1 calc R . .
C47 C -0.2014(4) 1.1453(2) 0.1295(2) 0.0254(12) Uani 1 1 d . . .
H47A H -0.1753 1.1465 0.0956 0.030 Uiso 1 1 calc R . .
C48 C -0.1512(4) 1.1689(2) 0.1777(2) 0.0255(12) Uani 1 1 d . . .
H48A H -0.0914 1.1868 0.1768 0.031 Uiso 1 1 calc R . .
C49 C -0.1925(3) 1.1650(2) 0.2270(2) 0.0246(12) Uani 1 1 d . . .
H49A H -0.1604 1.1799 0.2603 0.030 Uiso 1 1 calc R . .
C50 C -0.2825(3) 1.1385(2) 0.2265(2) 0.0234(11) Uani 1 1 d . . .
H50A H -0.3096 1.1362 0.2601 0.028 Uiso 1 1 calc R . .
C51 C -0.6860(5) 0.2907(4) -0.0782(4) 0.070(3) Uani 1 1 d . . .
H51A H -0.6362 0.3102 -0.0940 0.083 Uiso 1 1 calc R . .
C52 C -0.6882(5) 0.2958(3) -0.0226(3) 0.060(2) Uani 1 1 d . . .
H52A H -0.6409 0.3182 -0.0009 0.072 Uiso 1 1 calc R . .
C53 C -0.7580(5) 0.2689(3) 0.0007(3) 0.056(2) Uani 1 1 d . . .
H53A H -0.7590 0.2714 0.0393 0.067 Uiso 1 1 calc R . .
C54 C -0.8293(4) 0.2371(3) -0.0309(3) 0.0504(18) Uani 1 1 d . . .
H54A H -0.8793 0.2189 -0.0143 0.060 Uiso 1 1 calc R . .
C55 C -0.8255(4) 0.2327(3) -0.0878(3) 0.0457(16) Uani 1 1 d . . .
H55A H -0.8742 0.2115 -0.1095 0.055 Uiso 1 1 calc R . .
C56 C -0.2967(5) 1.2609(3) 0.0203(3) 0.0423(16) Uani 1 1 d . . .
H56A H -0.2732 1.2656 0.0577 0.051 Uiso 1 1 calc R . .
C57 C -0.3575(4) 1.3064(3) -0.0028(3) 0.0394(15) Uani 1 1 d . . .
H57A H -0.3750 1.3410 0.0183 0.047 Uiso 1 1 calc R . .
C58 C -0.3925(5) 1.3002(3) -0.0582(3) 0.0499(17) Uani 1 1 d . . .
H58A H -0.4344 1.3304 -0.0753 0.060 Uiso 1 1 calc R . .
C59 C -0.3638(5) 1.2482(3) -0.0875(3) 0.058(2) Uani 1 1 d . . .
H59A H -0.3858 1.2424 -0.1251 0.070 Uiso 1 1 calc R . .
C60 C -0.3026(5) 1.2053(3) -0.0605(3) 0.0511(18) Uani 1 1 d . . .
H60A H -0.2833 1.1705 -0.0808 0.061 Uiso 1 1 calc R . .
C61 C -0.0619(4) 1.1353(3) -0.0082(3) 0.0363(14) Uani 1 1 d . . .
H61A H -0.0872 1.1678 0.0124 0.044 Uiso 1 1 calc R . .
C62 C -0.0430(4) 1.1493(3) -0.0619(2) 0.0331(13) Uani 1 1 d . . .
H62A H -0.0567 1.1897 -0.0774 0.040 Uiso 1 1 calc R . .
C63 C -0.0030(4) 1.1018(3) -0.0924(2) 0.0316(13) Uani 1 1 d . . .
H63A H 0.0118 1.1098 -0.1287 0.038 Uiso 1 1 calc R . .
C64 C 0.0144(4) 1.0422(3) -0.0679(2) 0.0262(12) Uani 1 1 d . . .
H64A H 0.0408 1.0094 -0.0875 0.031 Uiso 1 1 calc R . .
C65 C -0.0079(3) 1.0318(2) -0.0137(2) 0.0226(11) Uani 1 1 d . . .
C66 C -0.4742(4) 0.5254(3) -0.0475(3) 0.0381(15) Uani 1 1 d . . .
H66A H -0.4564 0.5422 -0.0808 0.046 Uiso 1 1 calc R . .
C67 C -0.5104(4) 0.4635(3) -0.0468(3) 0.0435(16) Uani 1 1 d . . .
H67A H -0.5172 0.4391 -0.0795 0.052 Uiso 1 1 calc R . .
C68 C -0.5356(4) 0.4388(3) 0.0007(3) 0.0322(13) Uani 1 1 d . . .
H68A H -0.5598 0.3973 0.0014 0.039 Uiso 1 1 calc R . .

loop_
_atom_site_aniso_label
_atom_site_aniso_U_11
_atom_site_aniso_U_22
_atom_site_aniso_U_33
_atom_site_aniso_U_23
_atom_site_aniso_U_13
_atom_site_aniso_U_12
Ce1 0.01512(13) 0.01609(15) 0.01461(15) -0.00005(10) 0.00019(11) 0.00190(11)
Ce2 0.01449(13) 0.01645(15) 0.01448(15) -0.00117(10) 0.00030(11) -0.00172(11)
I1 0.02332(16) 0.02069(17) 0.01864(17) -0.00307(13) 0.00037(13) -0.00110(14)
I2 0.02681(17) 0.02050(17) 0.01861(17) -0.00278(13) -0.00016(13) 0.00408(14)
I3 0.02911(18) 0.01950(17) 0.02045(18) 0.00272(13) -0.00187(14) -0.00234(14)
I4 0.02070(16) 0.02383(18) 0.02083(18) 0.00482(13) -0.00066(13) -0.00146(14)
I5 0.02371(17) 0.02196(17) 0.02198(18) 0.00332(13) 0.00119(13) -0.00194(14)
I6 0.02584(18) 0.02476(18) 0.02445(18) -0.00836(14) -0.00299(14) 0.00295(14)
N1 0.018(2) 0.024(2) 0.019(2) 0.0006(18) -0.0010(17) -0.0021(18)
N2 0.022(2) 0.023(2) 0.016(2) -0.0009(17) 0.0002(17) 0.0043(18)
N3 0.022(2) 0.018(2) 0.014(2) -0.0017(16) 0.0030(17) 0.0005(18)
N4 0.023(2) 0.019(2) 0.017(2) -0.0005(17) 0.0017(17) 0.0027(19)
N5 0.022(2) 0.022(2) 0.026(3) -0.0014(18) -0.0001(19) -0.0003(18)
N6 0.021(2) 0.021(2) 0.017(2) -0.0022(17) 0.0024(17) -0.0044(18)
N7 0.022(2) 0.022(2) 0.022(2) -0.0036(18) 0.0008(18) -0.0017(18)
N8 0.020(2) 0.022(2) 0.016(2) -0.0060(17) 0.0014(17) -0.0023(18)
N9 0.018(2) 0.023(2) 0.020(2) -0.0007(17) 0.0050(17) -0.0007(18)
N10 0.018(2) 0.025(2) 0.017(2) -0.0003(17) 0.0010(17) -0.0006(18)
N11 0.068(4) 0.039(3) 0.070(4) 0.016(3) -0.021(3) -0.007(3)
N12 0.058(3) 0.049(3) 0.028(3) -0.006(2) -0.001(2) 0.023(3)
N13 0.033(3) 0.035(3) 0.029(3) -0.002(2) 0.008(2) -0.004(2)
C1 0.025(3) 0.025(3) 0.016(3) -0.001(2) -0.001(2) 0.000(2)
C2 0.026(3) 0.025(3) 0.021(3) -0.003(2) 0.001(2) -0.005(2)
C3 0.031(3) 0.032(3) 0.029(3) 0.006(2) 0.007(2) -0.008(3)
C4 0.028(3) 0.029(3) 0.024(3) 0.010(2) 0.000(2) 0.006(2)
C5 0.022(3) 0.024(3) 0.016(3) 0.003(2) 0.004(2) 0.004(2)
C6 0.017(2) 0.032(3) 0.017(3) 0.004(2) 0.002(2) 0.001(2)
C7 0.030(3) 0.036(3) 0.038(4) 0.015(3) -0.006(3) -0.001(3)
C8 0.024(3) 0.045(4) 0.041(4) 0.023(3) -0.008(3) 0.005(3)
C9 0.021(3) 0.041(3) 0.022(3) 0.007(2) -0.005(2) -0.001(2)
C10 0.028(3) 0.023(3) 0.018(3) 0.000(2) 0.005(2) 0.003(2)
C11 0.025(3) 0.021(3) 0.017(3) 0.002(2) 0.000(2) 0.003(2)
C12 0.033(3) 0.020(3) 0.024(3) 0.001(2) 0.003(2) 0.000(2)
C13 0.037(3) 0.024(3) 0.020(3) 0.005(2) 0.006(2) 0.016(2)
C14 0.025(3) 0.024(3) 0.024(3) 0.002(2) 0.005(2) 0.007(2)
C15 0.021(2) 0.023(3) 0.014(2) 0.005(2) 0.000(2) 0.002(2)
C16 0.020(2) 0.021(3) 0.014(2) 0.000(2) 0.004(2) 0.006(2)
C17 0.020(3) 0.033(3) 0.023(3) 0.001(2) -0.002(2) 0.007(2)
C18 0.014(2) 0.041(3) 0.028(3) -0.003(2) 0.003(2) -0.007(2)
C19 0.023(3) 0.023(3) 0.021(3) -0.004(2) 0.001(2) -0.007(2)
C20 0.026(3) 0.019(3) 0.020(3) -0.001(2) 0.001(2) -0.003(2)
C21 0.025(3) 0.029(3) 0.020(3) 0.001(2) 0.003(2) -0.002(2)
C22 0.024(3) 0.024(3) 0.033(3) -0.005(2) 0.012(2) -0.003(2)
C23 0.020(3) 0.020(3) 0.035(3) -0.002(2) 0.001(2) 0.002(2)
C24 0.024(3) 0.025(3) 0.032(3) -0.003(2) 0.000(2) 0.002(2)
C25 0.019(3) 0.026(3) 0.026(3) -0.003(2) 0.001(2) 0.002(2)
C26 0.022(3) 0.037(3) 0.016(3) -0.002(2) 0.004(2) 0.000(2)
C27 0.023(3) 0.055(4) 0.023(3) -0.006(3) -0.001(2) -0.005(3)
C28 0.024(3) 0.064(4) 0.025(3) -0.011(3) -0.004(2) -0.019(3)
C29 0.036(3) 0.038(3) 0.027(3) -0.010(3) 0.002(3) -0.012(3)
C30 0.027(3) 0.028(3) 0.015(3) -0.004(2) 0.007(2) -0.006(2)
C31 0.031(3) 0.018(3) 0.017(3) -0.004(2) 0.006(2) -0.009(2)
C32 0.045(3) 0.022(3) 0.025(3) -0.008(2) 0.005(3) -0.001(3)
C33 0.047(4) 0.025(3) 0.036(4) -0.004(3) 0.006(3) 0.013(3)
C34 0.038(3) 0.030(3) 0.026(3) 0.000(2) 0.009(3) 0.007(3)
C35 0.024(3) 0.028(3) 0.021(3) 0.000(2) 0.003(2) 0.004(2)
C36 0.031(3) 0.024(3) 0.016(3) 0.000(2) 0.003(2) 0.000(2)
C37 0.040(3) 0.022(3) 0.015(3) -0.004(2) 0.007(2) -0.004(2)
C38 0.041(3) 0.026(3) 0.023(3) -0.003(2) 0.009(2) -0.016(3)
C39 0.023(3) 0.030(3) 0.025(3) -0.008(2) 0.003(2) -0.012(2)
C40 0.022(2) 0.025(3) 0.014(3) 0.000(2) 0.003(2) -0.003(2)
C41 0.020(2) 0.025(3) 0.015(3) -0.001(2) 0.008(2) -0.004(2)
C42 0.017(2) 0.031(3) 0.026(3) -0.005(2) 0.002(2) -0.007(2)
C43 0.018(3) 0.043(4) 0.035(3) -0.002(3) 0.001(2) 0.008(3)
C44 0.025(3) 0.033(3) 0.030(3) 0.005(2) 0.005(2) 0.007(2)
C45 0.020(2) 0.026(3) 0.021(3) 0.003(2) 0.005(2) 0.001(2)
C46 0.021(3) 0.026(3) 0.023(3) -0.001(2) 0.003(2) 0.003(2)
C47 0.026(3) 0.027(3) 0.024(3) 0.000(2) 0.012(2) 0.001(2)
C48 0.017(2) 0.025(3) 0.036(3) 0.002(2) 0.007(2) -0.003(2)
C49 0.023(3) 0.022(3) 0.027(3) 0.000(2) -0.005(2) -0.003(2)
C50 0.024(3) 0.021(3) 0.025(3) 0.004(2) 0.002(2) -0.001(2)
C51 0.057(5) 0.056(5) 0.089(7) 0.050(5) -0.025(4) -0.024(4)
C52 0.071(5) 0.044(4) 0.055(5) 0.026(4) -0.041(4) -0.033(4)
C53 0.064(5) 0.055(5) 0.046(4) -0.024(4) -0.011(4) -0.007(4)
C54 0.030(3) 0.065(5) 0.055(5) -0.020(4) 0.003(3) 0.008(3)
C55 0.033(3) 0.051(4) 0.050(4) -0.013(3) -0.013(3) -0.004(3)
C56 0.058(4) 0.046(4) 0.024(3) -0.001(3) 0.008(3) 0.011(3)
C57 0.047(4) 0.028(3) 0.045(4) 0.001(3) 0.014(3) -0.001(3)
C58 0.048(4) 0.042(4) 0.055(5) 0.002(3) -0.013(3) 0.011(3)
C59 0.084(5) 0.045(4) 0.038(4) -0.006(3) -0.028(4) 0.017(4)
C60 0.078(5) 0.041(4) 0.033(4) -0.011(3) -0.003(3) 0.013(4)
C61 0.038(3) 0.034(3) 0.039(4) 0.000(3) 0.016(3) 0.000(3)
C62 0.033(3) 0.030(3) 0.037(3) 0.010(3) 0.002(3) -0.003(3)
C63 0.039(3) 0.033(3) 0.023(3) 0.002(2) 0.003(2) -0.010(3)
C64 0.024(3) 0.031(3) 0.023(3) -0.004(2) -0.001(2) -0.005(2)
C65 0.018(2) 0.032(3) 0.018(3) 0.001(2) 0.004(2) -0.004(2)
C66 0.030(3) 0.048(4) 0.036(4) 0.014(3) 0.001(3) 0.013(3)
C67 0.034(3) 0.046(4) 0.048(4) -0.003(3) -0.007(3) 0.012(3)
C68 0.027(3) 0.021(3) 0.046(4) 0.003(3) -0.007(3) -0.003(2)

loop_
_atom_type_symbol
_atom_type_description
_atom_type_scat_dispersion_real
_atom_type_scat_dispersion_imag
_atom_type_scat_source
C C 0.0033 0.0016 'International Tables Vol C Tables 4.2.6.8 and 6.1.1.4'
H H 0.0000 0.0000 'International Tables Vol C Tables 4.2.6.8 and 6.1.1.4'
N N 0.0061 0.0033 'International Tables Vol C Tables 4.2.6.8 and 6.1.1.4'
I I -0.4742 1.8119 'International Tables Vol C Tables 4.2.6.8 and 6.1.1.4'
Ce Ce -0.2486 2.6331 'International Tables Vol C Tables 4.2.6.8 and 6.1.1.4'

loop_
_geom_angle_atom_site_label_1
_geom_angle_atom_site_label_2
_geom_angle_atom_site_label_3
_geom_angle
_geom_angle_site_symmetry_1
_geom_angle_site_symmetry_3
_geom_angle_publ_flag
N4 Ce1 N3 61.57(12) . . ?
N4 Ce1 N1 128.01(12) . . ?
N3 Ce1 N1 76.81(12) . . ?
N4 Ce1 N5 152.67(12) . . ?
N3 Ce1 N5 144.48(12) . . ?
N1 Ce1 N5 77.06(12) . . ?
N4 Ce1 N2 74.29(12) . . ?
N3 Ce1 N2 66.51(12) . . ?
N1 Ce1 N2 60.74(12) . . ?
N5 Ce1 N2 118.78(13) . . ?
N4 Ce1 I1 113.22(9) . . ?
N3 Ce1 I1 75.06(9) . . ?
N1 Ce1 I1 81.65(9) . . ?
N5 Ce1 I1 77.70(9) . . ?
N2 Ce1 I1 130.62(9) . . ?
N4 Ce1 I2 84.74(9) . . ?
N3 Ce1 I2 132.74(9) . . ?
N1 Ce1 I2 104.55(9) . . ?
N5 Ce1 I2 77.34(9) . . ?
N2 Ce1 I2 73.35(8) . . ?
I1 Ce1 I2 152.115(13) . . ?
N4 Ce1 I3 77.24(9) . . ?
N3 Ce1 I3 116.16(8) . . ?
N1 Ce1 I3 153.44(9) . . ?
N5 Ce1 I3 80.44(9) . . ?
N2 Ce1 I3 144.78(9) . . ?
I1 Ce1 I3 79.917(18) . . ?
I2 Ce1 I3 83.863(19) . . ?
N9 Ce2 N7 125.06(12) . . ?
N9 Ce2 N10 155.68(12) . . ?
N7 Ce2 N10 76.58(12) . . ?
N9 Ce2 N8 60.95(12) . . ?
N7 Ce2 N8 74.63(12) . . ?
N10 Ce2 N8 142.83(12) . . ?
N9 Ce2 N6 72.22(12) . . ?
N7 Ce2 N6 60.95(12) . . ?
N10 Ce2 N6 117.44(12) . . ?
N8 Ce2 N6 66.54(12) . . ?
N9 Ce2 I5 87.28(9) . . ?
N7 Ce2 I5 103.36(9) . . ?
N10 Ce2 I5 75.76(9) . . ?
N8 Ce2 I5 133.77(9) . . ?
N6 Ce2 I5 72.42(8) . . ?
N9 Ce2 I4 111.40(9) . . ?
N7 Ce2 I4 84.38(9) . . ?
N10 Ce2 I4 79.05(9) . . ?
N8 Ce2 I4 75.21(9) . . ?
N6 Ce2 I4 133.35(9) . . ?
I5 Ce2 I4 150.970(13) . . ?
N9 Ce2 I6 79.12(9) . . ?
N7 Ce2 I6 154.22(9) . . ?
N10 Ce2 I6 82.10(9) . . ?
N8 Ce2 I6 117.13(8) . . ?
N6 Ce2 I6 143.93(9) . . ?
I5 Ce2 I6 84.982(19) . . ?
I4 Ce2 I6 77.430(19) . . ?
C1 N1 C5 117.5(4) . . ?
C1 N1 Ce1 121.0(3) . . ?
C5 N1 Ce1 121.0(3) . . ?
C10 N2 C6 117.2(4) . . ?
C10 N2 Ce1 120.1(3) . . ?
C6 N2 Ce1 118.5(3) . . ?
C11 N3 C15 117.3(4) . . ?
C11 N3 Ce1 121.0(3) . . ?
C15 N3 Ce1 121.6(3) . . ?
C20 N4 C16 117.9(4) . . ?
C20 N4 Ce1 119.3(3) . . ?
C16 N4 Ce1 122.0(3) . . ?
C25 N5 C21 116.1(4) . . ?
C25 N5 Ce1 121.6(3) . . ?
C21 N5 Ce1 121.8(3) . . ?
C26 N6 C30 117.8(4) . . ?
C26 N6 Ce2 120.8(3) . . ?
C30 N6 Ce2 119.3(3) . . ?
C35 N7 C31 117.8(4) . . ?
C35 N7 Ce2 119.5(3) . . ?
C31 N7 Ce2 122.4(3) . . ?
C40 N8 C36 117.9(4) . . ?
C40 N8 Ce2 120.9(3) . . ?
C36 N8 Ce2 121.2(3) . . ?
C41 N9 C45 118.6(4) . . ?
C41 N9 Ce2 122.3(3) . . ?
C45 N9 Ce2 117.0(3) . . ?
C50 N10 C46 116.6(4) . . ?
C50 N10 Ce2 121.9(3) . . ?
C46 N10 Ce2 120.7(3) . . ?
C55 N11 C51 114.4(7) . . ?
C60 N12 C56 116.2(5) . . ?
C61 N13 C65 117.4(5) . . ?
N1 C1 C2 123.6(5) . . ?
C3 C2 C1 118.4(5) . . ?
C4 C3 C2 119.1(5) . . ?
C3 C4 C5 119.5(5) . . ?
N1 C5 C4 121.8(5) . . ?
N1 C5 C6 117.6(4) . . ?
C4 C5 C6 120.6(4) . . ?
N2 C6 C7 121.8(5) . . ?
N2 C6 C5 115.8(4) . . ?
C7 C6 C5 122.4(5) . . ?
C8 C7 C6 119.1(5) . . ?
C9 C8 C7 119.4(5) . . ?
C8 C9 C10 118.1(5) . . ?
N2 C10 C9 124.1(5) . . ?
N3 C11 C12 123.2(5) . . ?
C11 C12 C13 119.1(5) . . ?
C14 C13 C12 119.0(5) . . ?
C13 C14 C15 119.1(5) . . ?
N3 C15 C14 122.2(5) . . ?
N3 C15 C16 116.6(4) . . ?
C14 C15 C16 121.1(4) . . ?
N4 C16 C17 121.1(5) . . ?
N4 C16 C15 116.7(4) . . ?
C17 C16 C15 122.1(4) . . ?
C18 C17 C16 119.4(5) . . ?
C17 C18 C19 119.6(5) . . ?
C18 C19 C20 118.3(5) . . ?
N4 C20 C19 123.7(5) . . ?
N5 C21 C22 123.9(5) . . ?
C21 C22 C23 118.4(5) . . ?
C24 C23 C22 119.4(5) . . ?
C23 C24 C25 118.0(5) . . ?
N5 C25 C24 124.1(5) . . ?
N6 C26 C27 123.7(5) . . ?
C28 C27 C26 118.5(5) . . ?
C27 C28 C29 119.3(5) . . ?
C28 C29 C30 119.3(5) . . ?
N6 C30 C29 121.2(5) . . ?
N6 C30 C31 116.8(4) . . ?
C29 C30 C31 121.9(5) . . ?
N7 C31 C32 121.5(5) . . ?
N7 C31 C30 116.8(4) . . ?
C32 C31 C30 121.7(5) . . ?
C33 C32 C31 119.1(5) . . ?
C34 C33 C32 120.2(5) . . ?
C33 C34 C35 118.5(5) . . ?
N7 C35 C34 123.0(5) . . ?
N8 C36 C37 123.8(5) . . ?
C36 C37 C38 117.9(5) . . ?
C39 C38 C37 119.7(5) . . ?
C38 C39 C40 119.0(5) . . ?
N8 C40 C39 121.7(5) . . ?
N8 C40 C41 116.7(4) . . ?
C39 C40 C41 121.6(4) . . ?
N9 C41 C42 120.6(5) . . ?
N9 C41 C40 116.9(4) . . ?
C42 C41 C40 122.5(4) . . ?
C43 C42 C41 120.4(5) . . ?
C42 C43 C44 119.2(5) . . ?
C43 C44 C45 117.8(5) . . ?
N9 C45 C44 123.4(5) . . ?
N10 C46 C47 123.7(5) . . ?
C46 C47 C48 119.3(5) . . ?
C49 C48 C47 118.1(5) . . ?
C48 C49 C50 119.3(5) . . ?
N10 C50 C49 123.1(5) . . ?
C52 C51 N11 124.2(7) . . ?
C53 C52 C51 119.2(6) . . ?
C52 C53 C54 121.1(7) . . ?
C53 C54 C55 118.6(7) . . ?
N11 C55 C54 122.5(6) . . ?
N12 C56 C57 124.2(6) . . ?
C56 C57 C58 118.6(6) . . ?
C57 C58 C59 118.2(6) . . ?
C60 C59 C58 118.7(6) . . ?
N12 C60 C59 124.1(6) . . ?
N13 C61 C62 124.1(5) . . ?
C61 C62 C63 118.4(5) . . ?
C64 C63 C62 118.5(5) . . ?
C63 C64 C65 119.4(5) . . ?
N13 C65 C64 122.1(5) . . ?
N13 C65 C65 116.9(5) . 3_575 ?
C64 C65 C65 121.0(6) . 3_575 ?
C68 C66 C67 120.6(6) 3_465 . ?
C68 C67 C66 120.1(6) . . ?
C67 C68 C66 119.3(6) . 3_465 ?

loop_
_geom_bond_atom_site_label_1
_geom_bond_atom_site_label_2
_geom_bond_distance
_geom_bond_site_symmetry_2
_geom_bond_publ_flag
Ce1 N4 2.639(4) . ?
Ce1 N3 2.664(4) . ?
Ce1 N1 2.665(4) . ?
Ce1 N5 2.672(4) . ?
Ce1 N2 2.708(4) . ?
Ce1 I1 3.1991(8) . ?
Ce1 I2 3.2273(6) . ?
Ce1 I3 3.2588(6) . ?
Ce2 N9 2.626(4) . ?
Ce2 N7 2.637(4) . ?
Ce2 N10 2.685(4) . ?
Ce2 N8 2.689(4) . ?
Ce2 N6 2.712(4) . ?
Ce2 I5 3.2040(6) . ?
Ce2 I4 3.2236(8) . ?
Ce2 I6 3.2536(6) . ?
N1 C1 1.345(6) . ?
N1 C5 1.351(6) . ?
N2 C10 1.339(6) . ?
N2 C6 1.357(6) . ?
N3 C11 1.352(6) . ?
N3 C15 1.358(6) . ?
N4 C20 1.338(6) . ?
N4 C16 1.359(6) . ?
N5 C25 1.342(6) . ?
N5 C21 1.348(6) . ?
N6 C26 1.342(6) . ?
N6 C30 1.348(6) . ?
N7 C35 1.341(6) . ?
N7 C31 1.366(6) . ?
N8 C40 1.349(6) . ?
N8 C36 1.354(6) . ?
N9 C41 1.348(6) . ?
N9 C45 1.350(6) . ?
N10 C50 1.342(6) . ?
N10 C46 1.343(6) . ?
N11 C55 1.357(9) . ?
N11 C51 1.387(9) . ?
N12 C60 1.323(8) . ?
N12 C56 1.326(7) . ?
N13 C61 1.331(7) . ?
N13 C65 1.350(7) . ?
C1 C2 1.386(7) . ?
C2 C3 1.379(7) . ?
C3 C4 1.379(7) . ?
C4 C5 1.398(7) . ?
C5 C6 1.489(7) . ?
C6 C7 1.387(7) . ?
C7 C8 1.382(8) . ?
C8 C9 1.373(8) . ?
C9 C10 1.376(7) . ?
C11 C12 1.374(7) . ?
C12 C13 1.386(7) . ?
C13 C14 1.376(7) . ?
C14 C15 1.396(7) . ?
C15 C16 1.491(7) . ?
C16 C17 1.396(7) . ?
C17 C18 1.375(7) . ?
C18 C19 1.376(7) . ?
C19 C20 1.377(7) . ?
C21 C22 1.375(7) . ?
C22 C23 1.383(7) . ?
C23 C24 1.373(7) . ?
C24 C25 1.386(7) . ?
C26 C27 1.379(7) . ?
C27 C28 1.367(8) . ?
C28 C29 1.383(8) . ?
C29 C30 1.399(7) . ?
C30 C31 1.484(7) . ?
C31 C32 1.392(7) . ?
C32 C33 1.372(8) . ?
C33 C34 1.364(8) . ?
C34 C35 1.392(7) . ?
C36 C37 1.381(7) . ?
C37 C38 1.389(8) . ?
C38 C39 1.383(8) . ?
C39 C40 1.405(7) . ?
C40 C41 1.475(7) . ?
C41 C42 1.395(7) . ?
C42 C43 1.376(8) . ?
C43 C44 1.385(8) . ?
C44 C45 1.385(7) . ?
C46 C47 1.374(7) . ?
C47 C48 1.380(7) . ?
C48 C49 1.378(7) . ?
C49 C50 1.389(7) . ?
C51 C52 1.341(11) . ?
C52 C53 1.311(10) . ?
C53 C54 1.369(9) . ?
C54 C55 1.375(9) . ?
C56 C57 1.358(8) . ?
C57 C58 1.373(9) . ?
C58 C59 1.374(9) . ?
C59 C60 1.359(9) . ?
C61 C62 1.376(8) . ?
C62 C63 1.386(8) . ?
C63 C64 1.383(7) . ?
C64 C65 1.386(7) . ?
C65 C65 1.484(10) 3_575 ?
C66 C68 1.343(8) 3_465 ?
C66 C67 1.386(9) . ?
C67 C68 1.330(8) . ?
C68 C66 1.343(8) 3_465 ?
